data_7008649
loop_
_publ_author_name
'Braga, Dario'
'Polito, Marco'
'Giaffreda, Stefano L.'
'Grepioni, Fabrizia'

_publ_section_title
;
 Novel organometallic building blocks for molecular crystal
 engineering. Part 4. Synthesis and characterization of mono- and
 bis-amido derivatives of [Co(III)(eta5-C5H4COOH)2]+ and their
 utilization as ligands.
;
_journal_issue 16
_journal_name_full 'Dalton transactions (Cambridge, England : 2003)'
_journal_page_first 2766
_journal_page_last 2773
_journal_paper_doi 10.1039/b505521k
_journal_year 2005
_chemical_formula_sum 'C50 H42 Cd Co2 F12 N14 O20 P2'
_chemical_formula_weight 1679.18
_chemical_name_common
;(Cd(NO3)2(Co(C5H4-CONHC2N3(C5H4N)(C5H4NH)(C5H4-
COOH))2)6+_2(PF6)-_2(CO3)2_.2H2O
;
_chemical_name_systematic
;
[Cd(NO3)2{Co(C5H4-CONHC2N3(C5H4N)(C5H4NH)(C5H4-COOH)}2]6+_2[PF6]-_2[CO3]2_.2H2O
;
_space_group_IT_number 2
_symmetry_cell_setting triclinic
_symmetry_space_group_name_Hall '-P 1'
_symmetry_space_group_name_H-M 'P -1'
_atom_sites_solution_hydrogens geom
_atom_sites_solution_primary direct
_atom_sites_solution_secondary difmap
_audit_creation_method SHELXL-97
_cell_angle_alpha 81.61(4)
_cell_angle_beta 73.61(3)
_cell_angle_gamma 88.83(4)
_cell_formula_units_Z 1
_cell_length_a 8.715(3)
_cell_length_b 12.051(6)
_cell_length_c 15.228(6)
_cell_measurement_temperature 293(2)
_cell_volume 1517.5(11)
_computing_structure_refinement 'SHELXL-97 (Sheldrick, 1997)'
_computing_structure_solution 'SHELXS-97 (Sheldrick, 1990)'
_diffrn_ambient_temperature 293(2)
_diffrn_measured_fraction_theta_full 0.996
_diffrn_measured_fraction_theta_max 0.996
_diffrn_radiation_monochromator graphite
_diffrn_radiation_source 'fine-focus sealed tube'
_diffrn_radiation_type MoK\a
_diffrn_radiation_wavelength 0.71073
_diffrn_reflns_av_R_equivalents 0.0484
_diffrn_reflns_av_sigmaI/netI 0.0830
_diffrn_reflns_limit_h_max 10
_diffrn_reflns_limit_h_min -9
_diffrn_reflns_limit_k_max 14
_diffrn_reflns_limit_k_min -14
_diffrn_reflns_limit_l_max 18
_diffrn_reflns_limit_l_min 0
_diffrn_reflns_number 5543
_diffrn_reflns_theta_full 24.98
_diffrn_reflns_theta_max 24.98
_diffrn_reflns_theta_min 3.14
_exptl_absorpt_coefficient_mu 1.065
_exptl_absorpt_correction_T_max 1.000
_exptl_absorpt_correction_T_min 0.840
_exptl_absorpt_correction_type psi-scan
_exptl_crystal_density_diffrn 1.837
_exptl_crystal_density_method 'not measured'
_exptl_crystal_F_000 840
_exptl_crystal_size_max 0.30
_exptl_crystal_size_mid 0.10
_exptl_crystal_size_min 0.10
_refine_diff_density_max 0.694
_refine_diff_density_min -0.726
_refine_diff_density_rms 0.095
_refine_ls_extinction_coef 0.0000(7)
_refine_ls_extinction_expression Fc^*^=kFc[1+0.001xFc^2^\l^3^/sin(2\q)]^-1/4^
_refine_ls_extinction_method SHELXL
_refine_ls_goodness_of_fit_ref 1.010
_refine_ls_hydrogen_treatment mixed
_refine_ls_matrix_type full
_refine_ls_number_parameters 447
_refine_ls_number_reflns 5326
_refine_ls_number_restraints 0
_refine_ls_restrained_S_all 1.010
_refine_ls_R_factor_all 0.1222
_refine_ls_R_factor_gt 0.0470
_refine_ls_shift/su_max 0.003
_refine_ls_shift/su_mean 0.001
_refine_ls_structure_factor_coef Fsqd
_refine_ls_weighting_details 'calc w=1/[\s^2^(Fo^2^)+(0.0731P)^2^+0.0000P] where P=(Fo^2^+2Fc^2^)/3'
_refine_ls_weighting_scheme calc
_refine_ls_wR_factor_gt 0.1105
_refine_ls_wR_factor_ref 0.1386
_reflns_number_gt 2983
_reflns_number_total 5326
_reflns_threshold_expression >2sigma(I)
_cod_data_source_file b505521k.txt
_cod_data_source_block 6
_cod_depositor_comments
;
The following automatic conversions were performed:
'_symmetry_cell_setting' value 'Triclinic' changed to 'triclinic'
according to '/home/saulius/struct/CIF-dictionaries/cif_core.dic'
dictionary named 'cif_core.dic' version 2.4.1 from
2010-06-29.

'_exptl_absorpt_correction_type' value 'Psi-scan' changed to
'psi-scan' according to
'/home/saulius/struct/CIF-dictionaries/cif_core.dic' dictionary named
'cif_core.dic' version 2.4.1 from 2010-06-29.

Automatic conversion script
Id: cif_fix_enum 1527 2010-12-29 10:47:43Z saulius 
;
_cod_original_sg_symbol_H-M P-1
_cod_database_code 7008649

loop_
_symmetry_equiv_pos_as_xyz
'x, y, z'
'-x, -y, -z'

loop_
_atom_site_label
_atom_site_type_symbol
_atom_site_fract_x
_atom_site_fract_y
_atom_site_fract_z
_atom_site_U_iso_or_equiv
_atom_site_adp_type
_atom_site_occupancy
_atom_site_symmetry_multiplicity
_atom_site_calc_flag
_atom_site_refinement_flags
_atom_site_disorder_assembly
_atom_site_disorder_group
Co1 Co 0.21330(9) 0.23043(7) 0.48155(5) 0.0367(2) Uani 1 1 d . . .
C1 C 0.3945(5) 0.2678(3) 0.3627(3) 0.0432(15) Uani 1 1 d G . .
H1 H 0.4098 0.3344 0.3215 0.052 Uiso 1 1 calc R . .
C2 C 0.4562(5) 0.2441(4) 0.4402(3) 0.0548(18) Uani 1 1 d G . .
H2 H 0.5190 0.2924 0.4587 0.066 Uiso 1 1 calc R . .
C3 C 0.4052(6) 0.1337(4) 0.4846(3) 0.061(2) Uani 1 1 d G . .
H3 H 0.4287 0.0970 0.5372 0.073 Uiso 1 1 calc R . .
C4 C 0.3119(6) 0.0892(3) 0.4345(3) 0.0522(17) Uani 1 1 d G . .
H4 H 0.2637 0.0182 0.4486 0.063 Uiso 1 1 calc R . .
C5 C 0.3054(5) 0.1721(3) 0.3592(3) 0.0369(13) Uani 1 1 d G . .
C6 C 0.2140(7) 0.1564(5) 0.2920(4) 0.0335(13) Uani 1 1 d . . .
C7 C 0.1962(7) 0.1350(5) 0.0924(4) 0.0347(13) Uani 1 1 d . . .
C8 C 0.1043(6) 0.3022(5) 0.1088(4) 0.0343(13) Uani 1 1 d . . .
C9 C 0.0619(6) 0.4108(5) 0.1403(4) 0.0346(13) Uani 1 1 d . . .
C10 C 0.1428(8) 0.4716(5) 0.1817(4) 0.0454(15) Uani 1 1 d . . .
H10 H 0.2361 0.4447 0.1946 0.054 Uiso 1 1 calc R . .
C11 C 0.0843(9) 0.5744(6) 0.2046(4) 0.0532(17) Uani 1 1 d . . .
H11 H 0.1394 0.6168 0.2327 0.064 Uiso 1 1 calc R . .
C12 C -0.0543(9) 0.6149(6) 0.1863(5) 0.0568(18) Uani 1 1 d . . .
H12 H -0.0946 0.6833 0.2030 0.068 Uiso 1 1 calc R . .
C13 C -0.1309(8) 0.5519(6) 0.1431(5) 0.0530(17) Uani 1 1 d . . .
H13 H -0.2233 0.5776 0.1286 0.064 Uiso 1 1 calc R . .
C14 C 0.2723(7) 0.0257(5) 0.0989(4) 0.0373(14) Uani 1 1 d . . .
C15 C 0.4021(7) 0.0023(5) 0.1336(4) 0.0445(15) Uani 1 1 d . . .
H15 H 0.4484 0.0575 0.1553 0.053 Uiso 1 1 calc R . .
C16 C 0.4607(8) -0.1046(6) 0.1350(5) 0.0550(18) Uani 1 1 d . . .
H16 H 0.5461 -0.1229 0.1593 0.066 Uiso 1 1 calc R . .
C17 C 0.3950(8) -0.1828(5) 0.1012(5) 0.0537(17) Uani 1 1 d . . .
H17 H 0.4335 -0.2553 0.1025 0.064 Uiso 1 1 calc R . .
C18 C 0.2681(8) -0.1531(5) 0.0644(4) 0.0481(16) Uani 1 1 d . . .
H18 H 0.2241 -0.2062 0.0394 0.058 Uiso 1 1 calc R . .
C19 C -0.0235(5) 0.2621(4) 0.5050(3) 0.0469(16) Uani 1 1 d G . .
C20 C 0.0022(5) 0.1891(3) 0.5813(3) 0.0542(18) Uani 1 1 d G . .
H20 H -0.0425 0.1176 0.6039 0.065 Uiso 1 1 calc R . .
C21 C 0.1083(6) 0.2446(4) 0.6172(3) 0.060(2) Uani 1 1 d G . .
H21 H 0.1452 0.2157 0.6674 0.072 Uiso 1 1 calc R . .
C22 C 0.1481(5) 0.3518(4) 0.5631(3) 0.061(2) Uani 1 1 d G . .
H22 H 0.2157 0.4055 0.5715 0.073 Uiso 1 1 calc R . .
C23 C 0.0667(6) 0.3626(3) 0.4937(3) 0.0500(17) Uani 1 1 d G . .
H23 H 0.0716 0.4247 0.4487 0.060 Uiso 1 1 calc R . .
C24 C -0.1214(8) 0.2338(6) 0.4454(5) 0.0538(18) Uani 1 1 d . . .
Cd1 Cd 0.0000 0.0000 0.0000 0.0437(2) Uani 1 2 d S . .
N1 N 0.2686(6) 0.2278(4) 0.2101(3) 0.0369(12) Uani 1 1 d . . .
N2 N 0.1972(5) 0.2211(4) 0.1410(3) 0.0329(11) Uani 1 1 d . . .
N3 N -0.0722(6) 0.4537(5) 0.1222(4) 0.0431(13) Uani 1 1 d . . .
N4 N 0.0522(6) 0.2677(4) 0.0447(3) 0.0419(12) Uani 1 1 d . . .
N5 N 0.1093(6) 0.1620(4) 0.0344(3) 0.0413(12) Uani 1 1 d . . .
N6 N 0.2088(6) -0.0514(4) 0.0641(3) 0.0387(12) Uani 1 1 d . . .
O1 O 0.1074(5) 0.0876(4) 0.3066(3) 0.0507(11) Uani 1 1 d . . .
O2 O -0.2059(6) 0.1510(4) 0.4637(4) 0.0680(14) Uani 1 1 d . . .
O3 O -0.1042(6) 0.3094(5) 0.3716(4) 0.0665(16) Uani 1 1 d . . .
N7 N 0.2073(8) 0.0209(7) -0.1979(5) 0.0683(18) Uani 1 1 d . . .
O4 O 0.2035(8) -0.0565(5) -0.1344(4) 0.0928(19) Uani 1 1 d . . .
O5 O 0.2816(9) 0.0117(6) -0.2778(4) 0.107(2) Uani 1 1 d . . .
O6 O 0.1361(8) 0.1053(6) -0.1750(5) 0.096(2) Uani 1 1 d . . .
P1 P 0.4468(2) 0.61547(16) 0.33235(13) 0.0545(5) Uani 1 1 d . . .
F1 F 0.3270(8) 0.5245(5) 0.3281(6) 0.150(3) Uani 1 1 d . . .
F2 F 0.5243(9) 0.6314(7) 0.2287(4) 0.176(4) Uani 1 1 d . . .
F3 F 0.3214(5) 0.7079(4) 0.3156(3) 0.0817(13) Uani 1 1 d . . .
F4 F 0.5590(9) 0.7042(6) 0.3431(7) 0.182(4) Uani 1 1 d . . .
F5 F 0.5702(6) 0.5203(4) 0.3466(4) 0.1079(18) Uani 1 1 d . . .
F6 F 0.3664(9) 0.6013(7) 0.4396(4) 0.149(3) Uani 1 1 d . . .
C100 C 0.5899(6) 0.3711(4) 1.0688(4) 0.0301(12) Uiso 1 1 d . . .
O7 O 0.7257(5) 0.4032(5) 1.0229(3) 0.0691(15) Uani 1 1 d . . .
O8 O 0.4801(6) 0.3649(5) 1.0333(3) 0.0700(14) Uani 1 1 d . . .
O9 O 0.5609(6) 0.3421(5) 1.1534(3) 0.0696(15) Uani 1 1 d . . .
O100 O -0.2322(6) 0.2382(5) 0.2547(3) 0.0735(15) Uani 1 1 d . . .
H100 H 0.349(8) 0.264(5) 0.192(4) 0.04(2) Uiso 1 1 d . . .
H200 H -0.105(7) 0.419(5) 0.087(4) 0.033(17) Uiso 1 1 d . . .
H101 H -0.146(8) 0.294(5) 0.335(4) 0.04(2) Uiso 1 1 d . . .

loop_
_atom_site_aniso_label
_atom_site_aniso_U_11
_atom_site_aniso_U_22
_atom_site_aniso_U_33
_atom_site_aniso_U_23
_atom_site_aniso_U_13
_atom_site_aniso_U_12
Co1 0.0346(5) 0.0438(5) 0.0351(5) -0.0053(4) -0.0157(4) 0.0055(4)
C1 0.037(3) 0.061(4) 0.035(3) -0.014(3) -0.013(3) -0.001(3)
C2 0.033(3) 0.091(6) 0.047(4) -0.019(4) -0.018(3) 0.007(3)
C3 0.065(5) 0.084(6) 0.048(4) -0.019(4) -0.036(4) 0.039(4)
C4 0.067(5) 0.048(4) 0.048(4) -0.011(3) -0.025(3) 0.022(3)
C5 0.042(3) 0.038(3) 0.035(3) -0.010(3) -0.015(3) 0.010(3)
C6 0.035(3) 0.035(3) 0.032(3) -0.009(3) -0.011(3) 0.005(3)
C7 0.034(3) 0.036(3) 0.040(3) -0.007(3) -0.020(3) 0.002(2)
C8 0.031(3) 0.037(3) 0.034(3) -0.001(3) -0.010(3) -0.003(2)
C9 0.032(3) 0.039(3) 0.028(3) 0.004(3) -0.006(2) -0.001(3)
C10 0.052(4) 0.041(4) 0.048(4) -0.013(3) -0.018(3) 0.001(3)
C11 0.075(5) 0.045(4) 0.045(4) -0.010(3) -0.024(4) -0.003(4)
C12 0.074(5) 0.044(4) 0.052(4) -0.009(3) -0.016(4) 0.015(4)
C13 0.058(4) 0.044(4) 0.059(4) -0.008(3) -0.019(4) 0.017(3)
C14 0.038(3) 0.041(3) 0.037(3) -0.008(3) -0.017(3) 0.002(3)
C15 0.034(3) 0.054(4) 0.053(4) -0.014(3) -0.022(3) 0.004(3)
C16 0.051(4) 0.062(5) 0.067(5) -0.015(4) -0.038(4) 0.018(3)
C17 0.067(5) 0.042(4) 0.060(4) -0.008(3) -0.031(4) 0.022(3)
C18 0.060(4) 0.040(4) 0.053(4) -0.012(3) -0.027(3) 0.003(3)
C19 0.033(3) 0.057(4) 0.050(4) -0.003(3) -0.012(3) 0.005(3)
C20 0.040(4) 0.072(5) 0.041(4) 0.006(3) -0.004(3) 0.001(3)
C21 0.053(4) 0.097(6) 0.031(4) -0.013(4) -0.013(3) 0.009(4)
C22 0.055(4) 0.071(5) 0.064(5) -0.036(4) -0.016(4) 0.011(4)
C23 0.050(4) 0.045(4) 0.052(4) -0.010(3) -0.009(3) 0.008(3)
C24 0.034(4) 0.067(5) 0.054(4) 0.012(4) -0.013(3) 0.001(3)
Cd1 0.0454(4) 0.0447(5) 0.0559(5) -0.0159(3) -0.0342(4) 0.0050(3)
N1 0.038(3) 0.044(3) 0.036(3) -0.004(2) -0.022(2) -0.009(3)
N2 0.032(3) 0.034(3) 0.035(3) -0.004(2) -0.015(2) -0.004(2)
N3 0.046(3) 0.043(3) 0.042(3) -0.004(3) -0.016(3) 0.004(3)
N4 0.046(3) 0.045(3) 0.043(3) -0.011(2) -0.024(2) 0.011(2)
N5 0.050(3) 0.038(3) 0.046(3) -0.012(2) -0.029(3) 0.010(2)
N6 0.040(3) 0.040(3) 0.042(3) -0.004(2) -0.023(2) 0.000(2)
O1 0.049(3) 0.057(3) 0.048(3) -0.003(2) -0.017(2) -0.014(2)
O2 0.055(3) 0.073(4) 0.077(4) 0.017(3) -0.033(3) -0.016(3)
O3 0.054(3) 0.082(4) 0.064(4) 0.016(3) -0.030(3) -0.011(3)
N7 0.072(5) 0.082(5) 0.050(4) 0.003(4) -0.019(4) -0.025(4)
O4 0.113(5) 0.095(5) 0.068(4) 0.018(3) -0.034(4) -0.022(4)
O5 0.130(6) 0.120(6) 0.055(4) -0.012(4) -0.001(4) 0.006(4)
O6 0.091(5) 0.092(5) 0.106(5) -0.027(4) -0.023(4) 0.013(4)
P1 0.0517(11) 0.0585(12) 0.0578(12) -0.0015(9) -0.0255(9) -0.0061(9)
F1 0.150(6) 0.075(4) 0.274(9) -0.008(4) -0.144(6) -0.019(4)
F2 0.169(6) 0.258(9) 0.061(3) 0.013(4) 0.003(4) 0.163(6)
F3 0.068(3) 0.070(3) 0.100(4) -0.007(3) -0.018(3) 0.019(2)
F4 0.155(6) 0.109(5) 0.330(12) -0.012(6) -0.152(8) -0.038(5)
F5 0.098(4) 0.097(4) 0.137(5) 0.022(3) -0.067(4) 0.017(3)
F6 0.171(6) 0.198(7) 0.070(4) -0.003(4) -0.030(4) 0.040(6)
O7 0.044(3) 0.101(4) 0.057(3) 0.003(3) -0.014(2) -0.008(3)
O8 0.053(3) 0.105(4) 0.054(3) -0.007(3) -0.019(2) -0.009(3)
O9 0.052(3) 0.104(4) 0.049(3) 0.010(3) -0.018(2) -0.016(3)
O100 0.066(3) 0.098(4) 0.064(3) -0.018(3) -0.028(3) 0.006(3)

loop_
_atom_type_symbol
_atom_type_description
_atom_type_scat_dispersion_real
_atom_type_scat_dispersion_imag
_atom_type_scat_source
C C 0.0033 0.0016 'International Tables Vol C Tables 4.2.6.8 and 6.1.1.4'
H H 0.0000 0.0000 'International Tables Vol C Tables 4.2.6.8 and 6.1.1.4'
Cd Cd -0.8075 1.2024 'International Tables Vol C Tables 4.2.6.8 and 6.1.1.4'
Co Co 0.3494 0.9721 'International Tables Vol C Tables 4.2.6.8 and 6.1.1.4'
F F 0.0171 0.0103 'International Tables Vol C Tables 4.2.6.8 and 6.1.1.4'
N N 0.0061 0.0033 'International Tables Vol C Tables 4.2.6.8 and 6.1.1.4'
O O 0.0106 0.0060 'International Tables Vol C Tables 4.2.6.8 and 6.1.1.4'
P P 0.1023 0.0942 'International Tables Vol C Tables 4.2.6.8 and 6.1.1.4'

loop_
_geom_angle_atom_site_label_1
_geom_angle_atom_site_label_2
_geom_angle_atom_site_label_3
_geom_angle
_geom_angle_site_symmetry_1
_geom_angle_site_symmetry_3
_geom_angle_publ_flag
C23 Co1 C4 157.66(18) . . ?
C23 Co1 C22 41.12(8) . . ?
C4 Co1 C22 160.61(19) . . ?
C23 Co1 C19 41.06(8) . . ?
C4 Co1 C19 122.79(18) . . ?
C22 Co1 C19 69.02(11) . . ?
C23 Co1 C3 160.29(19) . . ?
C4 Co1 C3 41.04(8) . . ?
C22 Co1 C3 121.71(18) . . ?
C19 Co1 C3 155.2(2) . . ?
C23 Co1 C5 122.19(17) . . ?
C4 Co1 C5 40.99(8) . . ?
C22 Co1 C5 154.44(19) . . ?
C19 Co1 C5 111.74(15) . . ?
C3 Co1 C5 68.98(10) . . ?
C23 Co1 C2 124.04(19) . . ?
C4 Co1 C2 68.96(11) . . ?
C22 Co1 C2 103.24(16) . . ?
C19 Co1 C2 163.86(19) . . ?
C3 Co1 C2 40.94(8) . . ?
C5 Co1 C2 68.84(10) . . ?
C23 Co1 C1 107.97(17) . . ?
C4 Co1 C1 68.91(10) . . ?
C22 Co1 C1 117.48(18) . . ?
C19 Co1 C1 129.02(17) . . ?
C3 Co1 C1 68.87(10) . . ?
C5 Co1 C1 40.86(8) . . ?
C2 Co1 C1 40.83(8) . . ?
C23 Co1 C21 68.94(11) . . ?
C4 Co1 C21 124.95(19) . . ?
C22 Co1 C21 40.88(8) . . ?
C19 Co1 C21 68.71(10) . . ?
C3 Co1 C21 103.89(16) . . ?
C5 Co1 C21 164.65(19) . . ?
C2 Co1 C21 115.30(17) . . ?
C1 Co1 C21 150.85(18) . . ?
C23 Co1 C20 68.87(11) . . ?
C4 Co1 C20 109.08(17) . . ?
C22 Co1 C20 68.75(11) . . ?
C19 Co1 C20 40.79(8) . . ?
C3 Co1 C20 118.36(18) . . ?
C5 Co1 C20 129.63(17) . . ?
C2 Co1 C20 151.18(18) . . ?
C1 Co1 C20 167.40(17) . . ?
C21 Co1 C20 40.68(8) . . ?
C2 C1 C5 108.0 . . ?
C2 C1 Co1 69.47(16) . . ?
C5 C1 Co1 69.35(16) . . ?
C2 C1 H1 126.0 . . ?
C5 C1 H1 126.0 . . ?
Co1 C1 H1 126.7 . . ?
C1 C2 C3 108.0 . . ?
C1 C2 Co1 69.70(16) . . ?
C3 C2 Co1 69.24(17) . . ?
C1 C2 H2 126.0 . . ?
C3 C2 H2 126.0 . . ?
Co1 C2 H2 126.6 . . ?
C4 C3 C2 108.0 . . ?
C4 C3 Co1 69.41(16) . . ?
C2 C3 Co1 69.82(16) . . ?
C4 C3 H3 126.0 . . ?
C2 C3 H3 126.0 . . ?
Co1 C3 H3 126.3 . . ?
C3 C4 C5 108.0 . . ?
C3 C4 Co1 69.55(16) . . ?
C5 C4 Co1 69.75(16) . . ?
C3 C4 H4 126.0 . . ?
C5 C4 H4 126.0 . . ?
Co1 C4 H4 126.3 . . ?
C4 C5 C1 108.0 . . ?
C4 C5 C6 123.5(3) . . ?
C1 C5 C6 128.5(3) . . ?
C4 C5 Co1 69.25(17) . . ?
C1 C5 Co1 69.79(16) . . ?
C6 C5 Co1 125.2(3) . . ?
O1 C6 N1 123.7(5) . . ?
O1 C6 C5 124.4(5) . . ?
N1 C6 C5 111.9(5) . . ?
N5 C7 N2 109.4(5) . . ?
N5 C7 C14 121.3(5) . . ?
N2 C7 C14 129.3(5) . . ?
N4 C8 N2 109.9(5) . . ?
N4 C8 C9 122.5(5) . . ?
N2 C8 C9 127.6(5) . . ?
N3 C9 C10 118.5(6) . . ?
N3 C9 C8 113.7(5) . . ?
C10 C9 C8 127.7(5) . . ?
C9 C10 C11 118.9(6) . . ?
C9 C10 H10 120.5 . . ?
C11 C10 H10 120.5 . . ?
C12 C11 C10 121.1(6) . . ?
C12 C11 H11 119.5 . . ?
C10 C11 H11 119.5 . . ?
C13 C12 C11 118.2(6) . . ?
C13 C12 H12 120.9 . . ?
C11 C12 H12 120.9 . . ?
N3 C13 C12 119.4(6) . . ?
N3 C13 H13 120.3 . . ?
C12 C13 H13 120.3 . . ?
N6 C14 C15 121.4(6) . . ?
N6 C14 C7 113.6(5) . . ?
C15 C14 C7 124.9(5) . . ?
C16 C15 C14 118.2(6) . . ?
C16 C15 H15 120.9 . . ?
C14 C15 H15 120.9 . . ?
C17 C16 C15 120.2(6) . . ?
C17 C16 H16 119.9 . . ?
C15 C16 H16 119.9 . . ?
C16 C17 C18 118.8(6) . . ?
C16 C17 H17 120.6 . . ?
C18 C17 H17 120.6 . . ?
N6 C18 C17 121.6(6) . . ?
N6 C18 H18 119.2 . . ?
C17 C18 H18 119.2 . . ?
C20 C19 C23 108.0 . . ?
C20 C19 C24 125.0(4) . . ?
C23 C19 C24 126.9(4) . . ?
C20 C19 Co1 70.13(17) . . ?
C23 C19 Co1 69.02(17) . . ?
C24 C19 Co1 124.1(4) . . ?
C19 C20 C21 108.0 . . ?
C19 C20 Co1 69.08(17) . . ?
C21 C20 Co1 69.54(16) . . ?
C19 C20 H20 126.0 . . ?
C21 C20 H20 126.0 . . ?
Co1 C20 H20 126.9 . . ?
C22 C21 C20 108.0 . . ?
C22 C21 Co1 68.96(17) . . ?
C20 C21 Co1 69.78(16) . . ?
C22 C21 H21 126.0 . . ?
C20 C21 H21 126.0 . . ?
Co1 C21 H21 126.8 . . ?
C21 C22 C23 108.0 . . ?
C21 C22 Co1 70.16(17) . . ?
C23 C22 Co1 69.19(16) . . ?
C21 C22 H22 126.0 . . ?
C23 C22 H22 126.0 . . ?
Co1 C22 H22 126.2 . . ?
C19 C23 C22 108.0 . . ?
C19 C23 Co1 69.92(17) . . ?
C22 C23 Co1 69.69(17) . . ?
C19 C23 H23 126.0 . . ?
C22 C23 H23 126.0 . . ?
Co1 C23 H23 126.0 . . ?
O2 C24 O3 124.9(7) . . ?
O2 C24 C19 123.1(6) . . ?
O3 C24 C19 112.0(6) . . ?
N6 Cd1 N6 180.0(3) 2 . ?
N6 Cd1 N5 70.40(17) 2 2 ?
N6 Cd1 N5 109.60(17) . 2 ?
N6 Cd1 N5 109.60(17) 2 . ?
N6 Cd1 N5 70.40(17) . . ?
N5 Cd1 N5 180.0(2) 2 . ?
N6 Cd1 O4 101.31(19) 2 . ?
N6 Cd1 O4 78.69(19) . . ?
N5 Cd1 O4 74.41(19) 2 . ?
N5 Cd1 O4 105.59(19) . . ?
N6 Cd1 O4 78.69(19) 2 2 ?
N6 Cd1 O4 101.31(19) . 2 ?
N5 Cd1 O4 105.59(19) 2 2 ?
N5 Cd1 O4 74.41(19) . 2 ?
O4 Cd1 O4 180.0(4) . 2 ?
C6 N1 N2 118.3(5) . . ?
C6 N1 H100 129(5) . . ?
N2 N1 H100 112(5) . . ?
C7 N2 C8 105.1(4) . . ?
C7 N2 N1 129.1(5) . . ?
C8 N2 N1 125.8(5) . . ?
C13 N3 C9 123.9(6) . . ?
C13 N3 H200 121(4) . . ?
C9 N3 H200 114(4) . . ?
C8 N4 N5 107.5(4) . . ?
C7 N5 N4 108.1(4) . . ?
C7 N5 Cd1 111.5(4) . . ?
N4 N5 Cd1 132.7(3) . . ?
C18 N6 C14 119.6(5) . . ?
C18 N6 Cd1 121.8(4) . . ?
C14 N6 Cd1 118.5(4) . . ?
C24 O3 H101 115(5) . . ?
O6 N7 O5 123.7(8) . . ?
O6 N7 O4 115.8(7) . . ?
O5 N7 O4 120.5(9) . . ?
N7 O4 Cd1 104.2(6) . . ?
F2 P1 F4 90.5(6) . . ?
F2 P1 F1 93.2(5) . . ?
F4 P1 F1 176.3(5) . . ?
F2 P1 F6 179.0(4) . . ?
F4 P1 F6 88.8(5) . . ?
F1 P1 F6 87.5(5) . . ?
F2 P1 F3 88.5(3) . . ?
F4 P1 F3 91.3(3) . . ?
F1 P1 F3 88.6(3) . . ?
F6 P1 F3 90.8(3) . . ?
F2 P1 F5 90.4(3) . . ?
F4 P1 F5 90.5(4) . . ?
F1 P1 F5 89.7(3) . . ?
F6 P1 F5 90.4(4) . . ?
F3 P1 F5 177.8(3) . . ?
O8 C100 O7 122.2(6) . . ?
O8 C100 O9 118.0(5) . . ?
O7 C100 O9 119.8(5) . . ?

loop_
_geom_bond_atom_site_label_1
_geom_bond_atom_site_label_2
_geom_bond_distance
_geom_bond_site_symmetry_2
_geom_bond_publ_flag
Co1 C23 2.019(4) . ?
Co1 C4 2.024(4) . ?
Co1 C22 2.025(4) . ?
Co1 C19 2.030(4) . ?
Co1 C3 2.026(4) . ?
Co1 C5 2.031(4) . ?
Co1 C2 2.034(4) . ?
Co1 C1 2.037(4) . ?
Co1 C21 2.041(4) . ?
Co1 C20 2.044(4) . ?
C1 C2 1.4200 . ?
C1 C5 1.4200 . ?
C1 H1 0.9300 . ?
C2 C3 1.4200 . ?
C2 H2 0.9300 . ?
C3 C4 1.4200 . ?
C3 H3 0.9300 . ?
C4 C5 1.4200 . ?
C4 H4 0.9300 . ?
C5 C6 1.496(6) . ?
C6 O1 1.209(6) . ?
C6 N1 1.375(7) . ?
C7 N5 1.320(7) . ?
C7 N2 1.361(7) . ?
C7 C14 1.466(8) . ?
C8 N4 1.306(7) . ?
C8 N2 1.379(7) . ?
C8 C9 1.464(8) . ?
C9 N3 1.350(7) . ?
C9 C10 1.356(8) . ?
C10 C11 1.383(9) . ?
C10 H10 0.9300 . ?
C11 C12 1.379(9) . ?
C11 H11 0.9300 . ?
C12 C13 1.368(9) . ?
C12 H12 0.9300 . ?
C13 N3 1.325(8) . ?
C13 H13 0.9300 . ?
C14 N6 1.334(7) . ?
C14 C15 1.385(8) . ?
C15 C16 1.376(9) . ?
C15 H15 0.9300 . ?
C16 C17 1.345(9) . ?
C16 H16 0.9300 . ?
C17 C18 1.393(8) . ?
C17 H17 0.9300 . ?
C18 N6 1.320(7) . ?
C18 H18 0.9300 . ?
C19 C20 1.4200 . ?
C19 C23 1.4200 . ?
C19 C24 1.486(7) . ?
C20 C21 1.4200 . ?
C20 H20 0.9300 . ?
C21 C22 1.4200 . ?
C21 H21 0.9300 . ?
C22 C23 1.4200 . ?
C22 H22 0.9300 . ?
C23 H23 0.9300 . ?
C24 O2 1.203(8) . ?
C24 O3 1.315(8) . ?
Cd1 N6 2.330(4) 2 ?
Cd1 N6 2.330(4) . ?
Cd1 N5 2.377(5) 2 ?
Cd1 N5 2.377(5) . ?
Cd1 O4 2.472(7) . ?
Cd1 O4 2.472(7) 2 ?
N1 N2 1.378(6) . ?
N1 H100 0.79(6) . ?
N3 H200 0.84(6) . ?
N4 N5 1.373(7) . ?
O3 H101 0.79(6) . ?
N7 O6 1.223(9) . ?
N7 O5 1.226(8) . ?
N7 O4 1.235(8) . ?
P1 F2 1.516(5) . ?
P1 F4 1.520(6) . ?
P1 F1 1.550(5) . ?
P1 F6 1.570(6) . ?
P1 F3 1.589(5) . ?
P1 F5 1.590(5) . ?
C100 O8 1.233(7) . ?
C100 O7 1.229(7) . ?
C100 O9 1.239(7) . ?
